data_7238667
loop_
_publ_author_name
'Thalluri, Kishore'
'Nadimpally, Krishna Chaitanya'
'Paul, Ashim'
'Mandal, Bhubaneswar'

_publ_section_title
;
 Waste reduction in amide synthesis by a continuous method based on
 recycling of the reaction mixture
;
_journal_issue 17
_journal_name_full 'RSC Advances'
_journal_page_first 6838
_journal_paper_doi 10.1039/c2ra20643a
_journal_volume 2
_journal_year 2012
_chemical_formula_sum 'C14 H19 N O'
_chemical_formula_weight 217.30
_space_group_IT_number 2
_space_group_name_Hall '-P 1'
_space_group_name_H-M_alt 'P -1'
_atom_sites_solution_hydrogens geom
_atom_sites_solution_primary direct
_atom_sites_solution_secondary difmap
_audit_creation_method SHELXL-97
_cell_angle_alpha 79.59(3)
_cell_angle_beta 73.54(4)
_cell_angle_gamma 73.58(3)
_cell_formula_units_Z 4
_cell_length_a 9.493(5)
_cell_length_b 11.707(5)
_cell_length_c 12.816(6)
_cell_measurement_temperature 296(2)
_cell_volume 1302.4(11)
_computing_structure_refinement 'SHELXL-97 (Sheldrick, 1997)'
_computing_structure_solution 'SHELXS-97 (Sheldrick, 1990)'
_diffrn_ambient_temperature 296(2)
_diffrn_measured_fraction_theta_full 0.972
_diffrn_measured_fraction_theta_max 0.972
_diffrn_radiation_monochromator graphite
_diffrn_radiation_source 'fine-focus sealed tube'
_diffrn_radiation_type MoK\a
_diffrn_radiation_wavelength 0.71073
_diffrn_reflns_av_R_equivalents 0.0702
_diffrn_reflns_av_sigmaI/netI 0.0838
_diffrn_reflns_limit_h_max 8
_diffrn_reflns_limit_h_min -9
_diffrn_reflns_limit_k_max 11
_diffrn_reflns_limit_k_min -11
_diffrn_reflns_limit_l_max 12
_diffrn_reflns_limit_l_min -12
_diffrn_reflns_number 8043
_diffrn_reflns_theta_full 20.23
_diffrn_reflns_theta_max 20.23
_diffrn_reflns_theta_min 1.67
_exptl_absorpt_coefficient_mu 0.069
_exptl_crystal_density_diffrn 1.108
_exptl_crystal_density_method 'not measured'
_exptl_crystal_F_000 472
_refine_diff_density_max 0.169
_refine_diff_density_min -0.192
_refine_diff_density_rms 0.046
_refine_ls_extinction_method none
_refine_ls_goodness_of_fit_ref 0.908
_refine_ls_hydrogen_treatment mixed
_refine_ls_matrix_type full
_refine_ls_number_parameters 289
_refine_ls_number_reflns 2452
_refine_ls_number_restraints 0
_refine_ls_restrained_S_all 0.908
_refine_ls_R_factor_all 0.1314
_refine_ls_R_factor_gt 0.0672
_refine_ls_shift/su_max 0.000
_refine_ls_shift/su_mean 0.000
_refine_ls_structure_factor_coef Fsqd
_refine_ls_weighting_details 'calc w=1/[\s^2^(Fo^2^)+(0.1000P)^2^+0.0000P] where P=(Fo^2^+2Fc^2^)/3'
_refine_ls_weighting_scheme calc
_refine_ls_wR_factor_gt 0.1619
_refine_ls_wR_factor_ref 0.2003
_reflns_number_gt 1125
_reflns_number_total 2452
_reflns_threshold_expression >2sigma(I)
_cod_data_source_file c2ra20643a.txt
_cod_data_source_block 1
_cod_original_cell_volume 1302.5(11)
_cod_database_code 7238667

loop_
_symmetry_equiv_pos_as_xyz
'x, y, z'
'-x, -y, -z'

loop_
_atom_site_label
_atom_site_type_symbol
_atom_site_fract_x
_atom_site_fract_y
_atom_site_fract_z
_atom_site_U_iso_or_equiv
_atom_site_adp_type
_atom_site_occupancy
_atom_site_symmetry_multiplicity
_atom_site_calc_flag
_atom_site_refinement_flags
N2 N 0.2253(4) 0.5580(4) 0.8093(3) 0.0797(13) Uani 1 1 d .
H2 H 0.3178 0.5464 0.8121 0.096 Uiso 1 1 calc R
C1 C 0.7854(5) 0.3625(5) 0.6819(4) 0.0769(15) Uani 1 1 d .
H1 H 0.6854 0.3890 0.6659 0.092 Uiso 1 1 calc R
N1 N 0.7847(5) 0.4319(4) 0.7647(3) 0.0869(14) Uani 1 1 d .
H1A H 0.8705 0.4298 0.7760 0.104 Uiso 1 1 calc R
C21 C 0.1820(7) 0.4657(5) 0.7954(4) 0.0763(16) Uani 1 1 d .
C15 C 0.1285(6) 0.6775(5) 0.8202(4) 0.0801(16) Uani 1 1 d .
H15 H 0.0437 0.6844 0.7883 0.096 Uiso 1 1 calc R
C7 C 0.6615(7) 0.4985(5) 0.8243(4) 0.0774(16) Uani 1 1 d .
C20 C 0.0637(6) 0.7005(5) 0.9376(4) 0.1008(18) Uani 1 1 d .
H20A H 0.1455 0.6907 0.9722 0.121 Uiso 1 1 calc R
H20B H 0.0058 0.6425 0.9755 0.121 Uiso 1 1 calc R
C9 C 0.6222(7) 0.6965(6) 0.8869(6) 0.0871(17) Uani 1 1 d .
C19 C -0.0391(7) 0.8274(6) 0.9475(5) 0.123(2) Uani 1 1 d .
H19A H -0.1281 0.8339 0.9217 0.147 Uiso 1 1 calc R
H19B H -0.0726 0.8421 1.0238 0.147 Uiso 1 1 calc R
C6 C 0.9002(7) 0.3867(5) 0.5787(4) 0.1086(19) Uani 1 1 d .
H6A H 0.9994 0.3667 0.5937 0.130 Uiso 1 1 calc R
H6B H 0.8754 0.4713 0.5528 0.130 Uiso 1 1 calc R
C2 C 0.8132(7) 0.2322(5) 0.7185(5) 0.118(2) Uani 1 1 d .
H2A H 0.7343 0.2181 0.7829 0.142 Uiso 1 1 calc R
H2B H 0.9094 0.2050 0.7386 0.142 Uiso 1 1 calc R
C3 C 0.8160(9) 0.1600(5) 0.6296(7) 0.145(3) Uani 1 1 d .
H3A H 0.8376 0.0753 0.6557 0.174 Uiso 1 1 calc R
H3B H 0.7174 0.1824 0.6132 0.174 Uiso 1 1 calc R
C18 C 0.0425(8) 0.9199(5) 0.8820(5) 0.128(2) Uani 1 1 d .
H18A H 0.1225 0.9211 0.9147 0.154 Uiso 1 1 calc R
H18B H -0.0279 0.9983 0.8846 0.154 Uiso 1 1 calc R
C5 C 0.9045(8) 0.3139(7) 0.4905(5) 0.144(3) Uani 1 1 d .
H5A H 0.8083 0.3399 0.4704 0.173 Uiso 1 1 calc R
H5B H 0.9830 0.3288 0.4259 0.173 Uiso 1 1 calc R
C13 C 0.4543(11) 0.8824(9) 0.9454(9) 0.168(4) Uani 1 1 d .
H13 H 0.3765 0.9238 0.9978 0.201 Uiso 1 1 calc R
C10 C 0.6845(9) 0.7605(9) 0.7926(7) 0.134(3) Uani 1 1 d .
H10 H 0.7652 0.7210 0.7407 0.160 Uiso 1 1 calc R
C12 C 0.5191(18) 0.9434(12) 0.8501(11) 0.211(8) Uani 1 1 d .
H12 H 0.4874 1.0263 0.8381 0.254 Uiso 1 1 calc R
C4 C 0.9349(9) 0.1827(7) 0.5274(7) 0.152(3) Uani 1 1 d .
H4A H 1.0345 0.1545 0.5421 0.183 Uiso 1 1 calc R
H4B H 0.9327 0.1394 0.4703 0.183 Uiso 1 1 calc R
C8 C 0.6850(6) 0.5652(5) 0.9047(4) 0.0875(16) Uani 1 1 d .
H8A H 0.6373 0.5357 0.9782 0.105 Uiso 1 1 calc R
H8B H 0.7927 0.5494 0.8991 0.105 Uiso 1 1 calc R
O2 O 0.0534(4) 0.4730(3) 0.7886(3) 0.1079(14) Uani 1 1 d .
O1 O 0.5344(4) 0.5042(3) 0.8147(3) 0.1079(14) Uani 1 1 d .
C11 C 0.6290(16) 0.8815(13) 0.7743(11) 0.204(6) Uani 1 1 d .
H11 H 0.6682 0.9221 0.7078 0.245 Uiso 1 1 calc R
C16 C 0.2134(6) 0.7705(5) 0.7560(4) 0.1052(19) Uani 1 1 d .
H16A H 0.2998 0.7645 0.7846 0.126 Uiso 1 1 calc R
H16B H 0.2507 0.7554 0.6798 0.126 Uiso 1 1 calc R
C17 C 0.1101(8) 0.8953(5) 0.7643(5) 0.131(2) Uani 1 1 d .
H17A H 0.1672 0.9538 0.7262 0.157 Uiso 1 1 calc R
H17B H 0.0293 0.9036 0.7290 0.157 Uiso 1 1 calc R
C14 C 0.5054(8) 0.7593(7) 0.9631(5) 0.115(2) Uani 1 1 d .
H14 H 0.4604 0.7181 1.0273 0.138 Uiso 1 1 calc R
C23 C 0.3362(6) 0.3031(6) 0.6776(5) 0.0776(16) Uani 1 1 d .
C22 C 0.2998(5) 0.3472(4) 0.7865(4) 0.0851(16) Uani 1 1 d .
H22A H 0.3918 0.3564 0.7993 0.102 Uiso 1 1 calc R
H22B H 0.2629 0.2879 0.8429 0.102 Uiso 1 1 calc R
C28 C 0.3234(6) 0.1925(6) 0.6713(5) 0.110(2) Uani 1 1 d .
H28 H 0.2892 0.1460 0.7354 0.132 Uiso 1 1 calc R
C26 C 0.4151(8) 0.2141(8) 0.4781(7) 0.127(3) Uani 1 1 d .
H26 H 0.4455 0.1833 0.4110 0.153 Uiso 1 1 calc R
C25 C 0.4246(7) 0.3247(7) 0.4843(6) 0.124(2) Uani 1 1 d .
H25 H 0.4553 0.3724 0.4201 0.148 Uiso 1 1 calc R
C27 C 0.3593(8) 0.1469(6) 0.5729(8) 0.133(2) Uani 1 1 d .
H27 H 0.3462 0.0718 0.5702 0.160 Uiso 1 1 calc R
C24 C 0.3904(7) 0.3689(5) 0.5823(6) 0.1012(19) Uani 1 1 d .
H24 H 0.4041 0.4439 0.5845 0.121 Uiso 1 1 calc R

loop_
_atom_site_aniso_label
_atom_site_aniso_U_11
_atom_site_aniso_U_22
_atom_site_aniso_U_33
_atom_site_aniso_U_23
_atom_site_aniso_U_13
_atom_site_aniso_U_12
N2 0.056(3) 0.091(3) 0.101(3) -0.027(3) -0.028(2) -0.013(3)
C1 0.063(4) 0.081(4) 0.096(4) -0.017(3) -0.022(3) -0.026(3)
N1 0.056(3) 0.115(4) 0.099(3) -0.031(3) -0.027(3) -0.018(3)
C21 0.066(5) 0.097(5) 0.071(3) -0.022(3) -0.010(3) -0.028(4)
C15 0.064(4) 0.093(4) 0.084(4) -0.022(3) -0.015(3) -0.014(4)
C7 0.069(5) 0.087(4) 0.077(4) -0.006(3) -0.028(4) -0.013(4)
C20 0.106(5) 0.100(5) 0.083(4) -0.021(3) -0.002(3) -0.019(4)
C9 0.079(5) 0.106(5) 0.092(5) -0.017(5) -0.035(4) -0.030(4)
C19 0.127(6) 0.119(5) 0.106(5) -0.043(4) -0.005(4) -0.010(5)
C6 0.128(6) 0.124(5) 0.081(4) -0.004(4) -0.014(4) -0.058(4)
C2 0.141(6) 0.092(5) 0.120(5) 0.002(4) -0.032(4) -0.035(4)
C3 0.179(8) 0.091(5) 0.180(7) -0.031(5) -0.062(7) -0.028(5)
C18 0.155(7) 0.100(5) 0.122(6) -0.030(4) -0.028(5) -0.014(5)
C5 0.180(7) 0.167(7) 0.094(5) -0.040(5) -0.015(5) -0.057(6)
C13 0.191(9) 0.104(7) 0.235(12) -0.080(7) -0.114(9) 0.022(7)
C10 0.153(7) 0.146(7) 0.126(7) -0.002(6) -0.038(5) -0.079(7)
C12 0.36(2) 0.111(10) 0.257(18) 0.020(9) -0.223(17) -0.074(11)
C4 0.152(8) 0.152(7) 0.156(8) -0.075(6) -0.055(6) 0.011(6)
C8 0.073(4) 0.114(5) 0.078(4) -0.024(4) -0.017(3) -0.019(4)
O2 0.055(3) 0.129(3) 0.155(4) -0.050(2) -0.028(3) -0.024(2)
O1 0.056(3) 0.146(3) 0.135(3) -0.047(2) -0.032(3) -0.016(2)
C11 0.316(18) 0.185(14) 0.192(12) 0.022(9) -0.150(12) -0.128(13)
C16 0.106(5) 0.111(5) 0.088(4) -0.023(4) -0.005(4) -0.020(4)
C17 0.166(7) 0.112(5) 0.099(5) -0.020(4) -0.014(4) -0.023(5)
C14 0.107(6) 0.129(7) 0.117(5) -0.052(5) -0.037(5) -0.010(4)
C23 0.063(4) 0.073(4) 0.098(5) -0.031(4) -0.018(3) -0.007(3)
C22 0.075(4) 0.081(4) 0.100(4) -0.014(3) -0.025(3) -0.015(3)
C28 0.114(5) 0.108(6) 0.106(5) -0.032(4) -0.019(4) -0.018(4)
C26 0.117(6) 0.133(7) 0.131(7) -0.063(6) -0.022(5) -0.008(5)
C25 0.125(6) 0.127(6) 0.086(5) -0.011(5) -0.004(4) 0.000(5)
C27 0.128(7) 0.121(6) 0.156(7) -0.047(6) -0.022(6) -0.031(5)
C24 0.104(5) 0.098(5) 0.092(5) -0.007(5) -0.005(4) -0.031(4)

loop_
_atom_type_symbol
_atom_type_description
_atom_type_scat_dispersion_real
_atom_type_scat_dispersion_imag
_atom_type_scat_source
C C 0.0033 0.0016 'International Tables Vol C Tables 4.2.6.8 and 6.1.1.4'
H H 0.0000 0.0000 'International Tables Vol C Tables 4.2.6.8 and 6.1.1.4'
N N 0.0061 0.0033 'International Tables Vol C Tables 4.2.6.8 and 6.1.1.4'
O O 0.0106 0.0060 'International Tables Vol C Tables 4.2.6.8 and 6.1.1.4'

loop_
_geom_angle_atom_site_label_1
_geom_angle_atom_site_label_2
_geom_angle_atom_site_label_3
_geom_angle
C21 N2 C15 124.7(5)
N1 C1 C2 112.6(5)
N1 C1 C6 110.0(4)
C2 C1 C6 110.5(4)
C7 N1 C1 124.7(4)
O2 C21 N2 122.8(5)
O2 C21 C22 120.2(5)
N2 C21 C22 116.9(5)
N2 C15 C20 112.0(4)
N2 C15 C16 110.5(5)
C20 C15 C16 111.3(4)
O1 C7 N1 121.6(5)
O1 C7 C8 121.8(5)
N1 C7 C8 116.6(5)
C15 C20 C19 111.3(4)
C10 C9 C14 117.7(7)
C10 C9 C8 119.5(7)
C14 C9 C8 122.8(7)
C18 C19 C20 111.2(5)
C1 C6 C5 111.2(5)
C1 C2 C3 112.0(5)
C4 C3 C2 110.4(6)
C19 C18 C17 112.0(5)
C4 C5 C6 112.1(5)
C12 C13 C14 119.7(11)
C11 C10 C9 120.7(10)
C11 C12 C13 119.2(15)
C5 C4 C3 109.2(6)
C9 C8 C7 112.9(4)
C12 C11 C10 121.6(16)
C17 C16 C15 110.4(5)
C18 C17 C16 111.3(5)
C9 C14 C13 121.0(7)
C28 C23 C24 118.0(5)
C28 C23 C22 119.9(6)
C24 C23 C22 122.0(6)
C23 C22 C21 112.7(4)
C23 C28 C27 122.0(6)
C25 C26 C27 118.8(7)
C26 C25 C24 121.7(7)
C28 C27 C26 119.1(7)
C25 C24 C23 120.3(6)

loop_
_geom_bond_atom_site_label_1
_geom_bond_atom_site_label_2
_geom_bond_distance
N2 C21 1.315(6)
N2 C15 1.447(5)
C1 N1 1.446(5)
C1 C2 1.483(6)
C1 C6 1.496(6)
N1 C7 1.324(6)
C21 O2 1.226(5)
C21 C22 1.516(6)
C15 C20 1.497(6)
C15 C16 1.520(6)
C7 O1 1.229(5)
C7 C8 1.497(6)
C20 C19 1.534(6)
C9 C10 1.375(8)
C9 C14 1.382(7)
C9 C8 1.483(7)
C19 C18 1.502(7)
C6 C5 1.519(7)
C2 C3 1.527(7)
C3 C4 1.506(9)
C18 C17 1.509(7)
C5 C4 1.494(8)
C13 C12 1.374(13)
C13 C14 1.384(8)
C10 C11 1.367(12)
C12 C11 1.345(16)
C16 C17 1.515(6)
C23 C28 1.353(7)
C23 C24 1.370(7)
C23 C22 1.489(6)
C28 C27 1.374(8)
C26 C25 1.340(8)
C26 C27 1.378(8)
C25 C24 1.364(7)
